data_9001341
loop_
_publ_author_name
'Oberti, R.'
'Caporuscio, F. A.'

_publ_section_title
;Crystal chemistry of clinopyroxenes from mantle eclogites: A study of the key
 role of the M2 site population by means of crystal-structure refinement
 sample SBB 2H, Di46Jd55, diopside - jadeite join
;
_journal_name_full 'American Mineralogist'
_journal_page_first 1141
_journal_page_last 1152
_journal_volume 76
_journal_year 1991
_chemical_formula_sum 'Al0.68 Ca0.45 Fe0.03 Mg0.37 Na0.55 O6 Si1.92'
_chemical_name_mineral Jadeite
_space_group_IT_number 15
_symmetry_space_group_name_Hall '-C 2yc'
_symmetry_space_group_name_H-M 'C 1 2/c 1'
_cell_angle_alpha 90
_cell_angle_beta 106.90
_cell_angle_gamma 90
_cell_length_a 9.545
_cell_length_b 8.713
_cell_length_c 5.246
_cell_formula_units_Z 4
_cell_volume 417.445
_database_code_amcsd 0001371
_exptl_crystal_density_diffrn 3.335
_cod_original_formula_sum 'Al.68 Mg.37 Fe.03 (Na.55 Ca.45) Si1.92 O6'
_cod_database_code 9001341

loop_
_space_group_symop_operation_xyz
x,y,z
1/2+x,1/2+y,z
x,-y,1/2+z
1/2+x,1/2-y,1/2+z
-x,y,1/2-z
1/2-x,1/2+y,1/2-z
-x,-y,-z
1/2-x,1/2-y,-z

loop_
_atom_site_label
_atom_site_fract_x
_atom_site_fract_y
_atom_site_fract_z
_atom_site_occupancy
_atom_site_U_iso_or_equiv
Al1 0.00000 0.90610 0.25000 0.60000 0.00494
Mg1 0.00000 0.90610 0.25000 0.37000 0.00494
Fe1 0.00000 0.90610 0.25000 0.03000 0.00494
Na2 0.00000 0.30210 0.25000 0.55000 0.00975
Ca2 0.00000 0.30210 0.25000 0.45000 0.00975
Si 0.28840 0.09310 0.22690 0.96000 0.00431
Al 0.28840 0.09310 0.22690 0.04000 0.00431
O1 0.11120 0.07970 0.13240 1.00000 0.00925
O2 0.36040 0.25800 0.30390 1.00000 0.00925
O3 0.35240 0.01270 -0.00060 1.00000 0.00735

loop_
_cod_related_entry_id
_cod_related_entry_database
_cod_related_entry_code
1 AMCSD 0001371
